data_2207199
loop_
_publ_author_name
'Zhang, Xiao-Hong'
'Chen, Jie-Zhi'
'Zhong, Ping'
'Xiao, Hong-Ping'
'Hu, Mao-Lin'

_publ_section_title 1-[2,6-Dichloro-4-(trifluoromethyl)phenyl]-5-(phenylacetamido)-1<i>H</i>-pyrazole-3-carbonitrile
_journal_coeditor_code CV6589
_journal_issue 11
_journal_name_full 'Acta Crystallographica Section E'
_journal_page_first o3676
_journal_page_last o3678
_journal_paper_doi 10.1107/S1600536805032514
_journal_volume 61
_journal_year 2005
_chemical_formula_iupac 'C19 H11 Cl2 F3 N4 O'
_chemical_formula_moiety 'C19 H11 Cl2 F3 N4 O'
_chemical_formula_sum 'C19 H11 Cl2 F3 N4 O'
_chemical_formula_weight 439.22
_chemical_melting_point 463
_chemical_name_systematic
;
1-[2,6-Dichloro-4-(trifluoromethyl)phenyl]-5-(phenylacetamido)-1H-pyrazole-
3-carbonitrile
;
_space_group_IT_number 9
_symmetry_cell_setting monoclinic
_symmetry_space_group_name_Hall 'C -2yc'
_symmetry_space_group_name_H-M 'C 1 c 1'
_atom_sites_solution_hydrogens geom
_atom_sites_solution_primary direct
_atom_sites_solution_secondary difmap
_cell_angle_alpha 90.00
_cell_angle_beta 90.250(10)
_cell_angle_gamma 90.00
_cell_formula_units_Z 4
_cell_length_a 15.302(8)
_cell_length_b 8.604(5)
_cell_length_c 14.872(8)
_cell_measurement_reflns_used 2534
_cell_measurement_temperature 298(2)
_cell_measurement_theta_max 24.98
_cell_measurement_theta_min 2.74
_cell_volume 1958.0(19)
_computing_cell_refinement 'SAINT (Bruker, 2002)'
_computing_data_collection 'SMART (Bruker, 2002)'
_computing_data_reduction SAINT
_computing_molecular_graphics 'SHELXTL (Bruker, 2002)'
_computing_publication_material SHELXL97
_computing_structure_refinement 'SHELXL97 (Sheldrick, 1997)'
_computing_structure_solution 'SHELXS97 (Sheldrick, 1997)'
_diffrn_ambient_temperature 298(2)
_diffrn_measured_fraction_theta_full 0.990
_diffrn_measured_fraction_theta_max 0.990
_diffrn_measurement_device_type 'Bruker APEX area-detector'
_diffrn_measurement_method '\f and \w'
_diffrn_radiation_monochromator graphite
_diffrn_radiation_source 'fine-focus sealed tube'
_diffrn_radiation_type MoK\a
_diffrn_radiation_wavelength 0.71073
_diffrn_reflns_av_R_equivalents 0.0347
_diffrn_reflns_av_sigmaI/netI 0.0429
_diffrn_reflns_limit_h_max 18
_diffrn_reflns_limit_h_min -17
_diffrn_reflns_limit_k_max 10
_diffrn_reflns_limit_k_min -9
_diffrn_reflns_limit_l_max 12
_diffrn_reflns_limit_l_min -17
_diffrn_reflns_number 4794
_diffrn_reflns_theta_full 25.13
_diffrn_reflns_theta_max 25.13
_diffrn_reflns_theta_min 2.66
_diffrn_standards_number 0
_exptl_absorpt_coefficient_mu 0.377
_exptl_absorpt_correction_T_max 0.9116
_exptl_absorpt_correction_T_min 0.8576
_exptl_absorpt_correction_type multi-scan
_exptl_absorpt_process_details '(SADABS; Bruker, 2002)'
_exptl_crystal_colour Colourless
_exptl_crystal_density_diffrn 1.490
_exptl_crystal_density_method 'not measured'
_exptl_crystal_description Block
_exptl_crystal_F_000 888
_exptl_crystal_size_max 0.42
_exptl_crystal_size_mid 0.28
_exptl_crystal_size_min 0.25
_refine_diff_density_max 0.521
_refine_diff_density_min -0.269
_refine_ls_abs_structure_details 'Flack (1983), 631 Friedel pairs'
_refine_ls_abs_structure_Flack 0.13(13)
_refine_ls_extinction_method none
_refine_ls_goodness_of_fit_ref 1.078
_refine_ls_hydrogen_treatment constr
_refine_ls_matrix_type full
_refine_ls_number_parameters 262
_refine_ls_number_reflns 2389
_refine_ls_number_restraints 2
_refine_ls_restrained_S_all 1.077
_refine_ls_R_factor_all 0.0585
_refine_ls_R_factor_gt 0.0547
_refine_ls_shift/su_max 0.000
_refine_ls_shift/su_mean 0.000
_refine_ls_structure_factor_coef Fsqd
_refine_ls_weighting_details 'calc w = 1/[\s^2^(Fo^2^)+(0.0814P)^2^+2.8261P] where P = (Fo^2^+2Fc^2^)/3'
_refine_ls_weighting_scheme calc
_refine_ls_wR_factor_gt 0.1494
_refine_ls_wR_factor_ref 0.1526
_reflns_number_gt 2254
_reflns_number_total 2389
_reflns_threshold_expression I>2\s(I)
_cod_data_source_file cv6589.cif
_cod_data_source_block I
_cod_depositor_comments
;
The following automatic conversions were performed:
'_symmetry_cell_setting' value 'Monoclinic' changed to 'monoclinic'
according to '/home/saulius/struct/CIF-dictionaries/cif_core.dic'
dictionary named 'cif_core.dic' version 2.4.1 from 2010-06-29.

Automatic conversion script
Id: cif_fix_enum 1527 2010-12-29 10:47:43Z saulius 

The following automatic conversions were performed:

'_symmetry_cell_setting' value 'Monoclinic' changed to 'monoclinic'
according to /home/saulius/struct/CIF-dictionaries/cif_core.dic
dictionary named 'cif_core.dic' version 2.4.1 from 2010-06-29.

Automatic conversion script
Id: cif_fix_values 1715 2011-07-08 13:25:40Z adriana 
;
_cod_original_cell_volume 1957.9(19)
_cod_original_sg_symbol_H-M 'C c'
_cod_database_code 2207199
_cod_database_fobs_code 2207199

loop_
_symmetry_equiv_pos_as_xyz
'x, y, z'
'x, -y, z+1/2'
'x+1/2, y+1/2, z'
'x+1/2, -y+1/2, z+1/2'

loop_
_atom_site_label
_atom_site_fract_x
_atom_site_fract_y
_atom_site_fract_z
_atom_site_U_iso_or_equiv
_atom_site_adp_type
_atom_site_calc_flag
_atom_site_refinement_flags
_atom_site_occupancy
_atom_site_type_symbol
Cl1 0.27732(11) 0.9258(2) 0.76138(11) 0.0668(5) Uani d . 1 Cl
Cl2 0.32840(17) 0.55890(18) 0.47378(14) 0.0870(7) Uani d . 1 Cl
F1 0.4710(6) 1.2302(9) 0.5406(4) 0.169(4) Uani d . 1 F
F2 0.5016(7) 1.0871(6) 0.4366(9) 0.247(7) Uani d . 1 F
F3 0.3919(5) 1.2133(7) 0.4338(5) 0.139(2) Uani d . 1 F
O1 0.4156(3) 0.2752(4) 0.7695(3) 0.0533(10) Uani d . 1 O
N1 0.2686(3) 0.6295(5) 0.6584(3) 0.0412(10) Uani d . 1 N
N2 0.1805(3) 0.6007(5) 0.6496(3) 0.0458(11) Uani d . 1 N
N3 0.0223(3) 0.3275(6) 0.7057(4) 0.0623(14) Uani d . 1 N
N4 0.4000(3) 0.5241(5) 0.7209(3) 0.0448(11) Uani d . 1 N
H4 0.4263 0.6104 0.7100 0.054 Uiso calc R 1 H
C1 0.4394(5) 1.1302(7) 0.4845(5) 0.0621(16) Uani d . 1 C
C2 0.3930(4) 0.9972(6) 0.5268(4) 0.0497(13) Uani d . 1 C
C3 0.3596(3) 1.0199(6) 0.6125(4) 0.0452(12) Uani d . 1 C
H3 0.3658 1.1154 0.6411 0.054 Uiso calc R 1 H
C4 0.3171(3) 0.8992(6) 0.6546(4) 0.0419(11) Uani d . 1 C
C5 0.3081(3) 0.7566(6) 0.6130(4) 0.0389(10) Uani d . 1 C
C6 0.3398(4) 0.7364(6) 0.5262(4) 0.0484(13) Uani d . 1 C
C7 0.3821(4) 0.8593(7) 0.4836(4) 0.0510(13) Uani d . 1 C
H7 0.4031 0.8469 0.4254 0.061 Uiso calc R 1 H
C8 0.1704(3) 0.4701(6) 0.6954(4) 0.0434(12) Uani d . 1 C
C9 0.2479(3) 0.4122(6) 0.7327(4) 0.0444(12) Uani d . 1 C
H9 0.2550 0.3227 0.7670 0.053 Uiso calc R 1 H
C10 0.3102(3) 0.5158(6) 0.7078(4) 0.0409(11) Uani d . 1 C
C11 0.0857(4) 0.3953(6) 0.7010(4) 0.0471(13) Uani d . 1 C
C12 0.4489(3) 0.3975(6) 0.7511(4) 0.0425(12) Uani d . 1 C
C13 0.5469(3) 0.4271(7) 0.7575(4) 0.0471(13) Uani d . 1 C
H13A 0.5773 0.3551 0.7183 0.057 Uiso calc R 1 H
H13B 0.5593 0.5316 0.7367 0.057 Uiso calc R 1 H
C14 0.5810(3) 0.4084(6) 0.8523(4) 0.0432(12) Uani d . 1 C
C15 0.5952(4) 0.5388(8) 0.9061(5) 0.0601(16) Uani d . 1 C
H15 0.5829 0.6371 0.8833 0.072 Uiso calc R 1 H
C16 0.6271(5) 0.5243(11) 0.9921(6) 0.078(2) Uani d . 1 C
H16 0.6359 0.6126 1.0270 0.094 Uiso calc R 1 H
C17 0.6457(4) 0.3815(10) 1.0264(5) 0.074(2) Uani d . 1 C
H17 0.6673 0.3729 1.0846 0.089 Uiso calc R 1 H
C18 0.6324(5) 0.2446(9) 0.9736(5) 0.073(2) Uani d . 1 C
H18 0.6449 0.1466 0.9967 0.088 Uiso calc R 1 H
C19 0.6006(4) 0.2622(7) 0.8878(4) 0.0558(14) Uani d . 1 C
H19 0.5918 0.1744 0.8524 0.067 Uiso calc R 1 H

loop_
_atom_site_aniso_label
_atom_site_aniso_U_11
_atom_site_aniso_U_22
_atom_site_aniso_U_33
_atom_site_aniso_U_12
_atom_site_aniso_U_13
_atom_site_aniso_U_23
Cl1 0.0669(9) 0.0783(10) 0.0551(9) -0.0188(8) 0.0187(7) -0.0115(8)
Cl2 0.1396(18) 0.0487(8) 0.0728(12) -0.0182(10) 0.0253(11) -0.0158(8)
F1 0.235(8) 0.165(6) 0.105(5) -0.150(6) -0.004(5) 0.028(4)
F2 0.253(10) 0.060(3) 0.430(17) 0.008(4) 0.269(12) 0.049(6)
F3 0.168(6) 0.086(3) 0.161(6) -0.022(3) -0.015(5) 0.069(4)
O1 0.055(2) 0.041(2) 0.064(3) -0.0106(18) -0.013(2) 0.0079(17)
N1 0.029(2) 0.036(2) 0.058(3) -0.0068(17) -0.0001(19) 0.0102(19)
N2 0.033(2) 0.045(2) 0.059(3) -0.0057(19) -0.001(2) 0.004(2)
N3 0.042(3) 0.064(3) 0.081(4) -0.014(3) 0.001(2) 0.008(3)
N4 0.034(2) 0.037(2) 0.063(3) -0.0075(18) -0.002(2) 0.011(2)
C1 0.065(4) 0.050(3) 0.070(4) -0.013(3) 0.009(3) 0.012(3)
C2 0.047(3) 0.043(3) 0.059(4) -0.004(3) 0.001(3) 0.011(3)
C3 0.040(3) 0.040(3) 0.055(3) -0.007(2) -0.002(2) -0.002(2)
C4 0.033(3) 0.045(3) 0.047(3) -0.002(2) 0.000(2) 0.003(2)
C5 0.033(2) 0.039(2) 0.045(3) 0.0007(19) -0.004(2) 0.0070(19)
C6 0.056(3) 0.038(3) 0.051(3) -0.004(2) -0.001(2) -0.002(2)
C7 0.065(3) 0.048(3) 0.040(3) -0.006(3) 0.010(2) 0.006(2)
C8 0.035(3) 0.050(3) 0.045(3) -0.010(2) 0.003(2) -0.004(2)
C9 0.042(3) 0.038(3) 0.054(3) -0.007(2) -0.004(2) 0.011(2)
C10 0.035(3) 0.041(2) 0.047(3) -0.002(2) -0.004(2) 0.000(2)
C11 0.039(3) 0.045(3) 0.057(4) -0.007(3) -0.003(2) 0.003(2)
C12 0.041(3) 0.050(3) 0.036(3) -0.003(2) -0.001(2) -0.001(2)
C13 0.031(3) 0.058(3) 0.053(3) -0.001(2) 0.004(2) 0.012(3)
C14 0.026(2) 0.055(3) 0.049(3) 0.001(2) 0.003(2) 0.001(2)
C15 0.052(3) 0.059(4) 0.069(4) 0.002(3) -0.002(3) -0.007(3)
C16 0.069(5) 0.089(5) 0.077(5) -0.009(4) -0.010(4) -0.024(4)
C17 0.059(4) 0.105(6) 0.058(4) -0.012(4) -0.015(3) 0.003(4)
C18 0.076(5) 0.079(5) 0.065(4) 0.009(4) -0.003(4) 0.021(4)
C19 0.061(3) 0.055(3) 0.052(3) 0.002(3) 0.002(3) 0.001(3)

loop_
_atom_type_symbol
_atom_type_description
_atom_type_scat_dispersion_real
_atom_type_scat_dispersion_imag
_atom_type_scat_source
C C 0.0033 0.0016 'International Tables Vol C Tables 4.2.6.8 and 6.1.1.4'
H H 0.0000 0.0000 'International Tables Vol C Tables 4.2.6.8 and 6.1.1.4'
N N 0.0061 0.0033 'International Tables Vol C Tables 4.2.6.8 and 6.1.1.4'
O O 0.0106 0.0060 'International Tables Vol C Tables 4.2.6.8 and 6.1.1.4'
F F 0.0171 0.0103 'International Tables Vol C Tables 4.2.6.8 and 6.1.1.4'
Cl Cl 0.1484 0.1585 'International Tables Vol C Tables 4.2.6.8 and 6.1.1.4'

loop_
_geom_angle_atom_site_label_1
_geom_angle_atom_site_label_2
_geom_angle_atom_site_label_3
_geom_angle
_geom_angle_publ_flag
N2 N1 C10 112.0(4) yes
N2 N1 C5 120.7(4) yes
C10 N1 C5 127.1(4) yes
C8 N2 N1 102.6(4) yes
C10 N4 C12 122.4(4) ?
C10 N4 H4 118.8 ?
C12 N4 H4 118.8 ?
F2 C1 F3 105.4(9) ?
F2 C1 F1 106.3(9) ?
F3 C1 F1 102.9(7) ?
F2 C1 C2 112.2(6) ?
F3 C1 C2 114.3(6) ?
F1 C1 C2 114.7(6) ?
C7 C2 C3 120.8(5) yes
C7 C2 C1 122.0(6) ?
C3 C2 C1 117.2(5) ?
C4 C3 C2 119.0(5) ?
C4 C3 H3 120.5 ?
C2 C3 H3 120.5 ?
C3 C4 C5 121.0(5) ?
C3 C4 Cl1 119.2(4) ?
C5 C4 Cl1 119.8(4) ?
C4 C5 C6 119.5(5) ?
C4 C5 N1 120.9(5) yes
C6 C5 N1 119.6(5) yes
C5 C6 C7 119.3(5) ?
C5 C6 Cl2 119.7(4) ?
C7 C6 Cl2 120.9(5) ?
C2 C7 C6 120.3(5) ?
C2 C7 H7 119.8 ?
C6 C7 H7 119.8 ?
N2 C8 C9 114.0(5) yes
N2 C8 C11 120.8(5) ?
C9 C8 C11 125.2(5) ?
C10 C9 C8 104.7(4) yes
C10 C9 H9 127.7 ?
C8 C9 H9 127.7 ?
C9 C10 N1 106.7(4) ?
C9 C10 N4 133.6(5) yes
N1 C10 N4 119.7(4) ?
N3 C11 C8 175.3(6) ?
O1 C12 N4 122.0(5) yes
O1 C12 C13 123.3(5) yes
N4 C12 C13 114.7(4) yes
C14 C13 C12 112.4(4) yes
C14 C13 H13A 109.1 ?
C12 C13 H13A 109.1 ?
C14 C13 H13B 109.1 ?
C12 C13 H13B 109.1 ?
H13A C13 H13B 107.9 ?
C15 C14 C19 118.4(5) ?
C15 C14 C13 120.2(5) ?
C19 C14 C13 121.5(5) yes
C16 C15 C14 121.1(6) ?
C16 C15 H15 119.5 ?
C14 C15 H15 119.5 ?
C17 C16 C15 120.3(7) ?
C17 C16 H16 119.8 ?
C15 C16 H16 119.8 ?
C16 C17 C18 120.6(7) ?
C16 C17 H17 119.7 ?
C18 C17 H17 119.7 ?
C19 C18 C17 118.0(6) yes
C19 C18 H18 121.0 ?
C17 C18 H18 121.0 ?
C18 C19 C14 121.7(6) ?
C18 C19 H19 119.1 ?
C14 C19 H19 119.1 ?

loop_
_geom_bond_atom_site_label_1
_geom_bond_atom_site_label_2
_geom_bond_distance
_geom_bond_publ_flag
Cl1 C4 1.716(6) ?
Cl2 C6 1.723(6) ?
F1 C1 1.293(9) ?
F2 C1 1.245(9) ?
F3 C1 1.268(9) ?
O1 C12 1.201(6) yes
N1 N2 1.377(6) yes
N1 C10 1.379(6) yes
N1 C5 1.421(7) yes
N2 C8 1.323(7) ?
N3 C11 1.134(7) ?
N4 C10 1.390(6) ?
N4 C12 1.396(7) yes
N4 H4 0.8600 ?
C1 C2 1.486(8) yes
C2 C7 1.359(8) ?
C2 C3 1.387(8) ?
C3 C4 1.376(8) ?
C3 H3 0.9300 ?
C4 C5 1.380(7) ?
C5 C6 1.390(8) ?
C6 C7 1.393(8) ?
C7 H7 0.9300 ?
C8 C9 1.401(8) ?
C8 C11 1.449(8) ?
C9 C10 1.356(7) yes
C9 H9 0.9300 ?
C12 C13 1.524(7) yes
C13 C14 1.512(8) yes
C13 H13A 0.9700 ?
C13 H13B 0.9700 ?
C14 C15 1.394(8) ?
C14 C19 1.397(8) ?
C15 C16 1.375(11) ?
C15 H15 0.9300 ?
C16 C17 1.361(12) ?
C16 H16 0.9300 ?
C17 C18 1.430(11) ?
C17 H17 0.9300 ?
C18 C19 1.374(9) ?
C18 H18 0.9300 ?
C19 H19 0.9300 ?

loop_
_geom_hbond_atom_site_label_D
_geom_hbond_atom_site_label_H
_geom_hbond_atom_site_label_A
_geom_hbond_site_symmetry_A
_geom_hbond_distance_DH
_geom_hbond_distance_HA
_geom_hbond_distance_DA
_geom_hbond_angle_DHA
N4 H4 N3 3 0.86 2.38 3.220(7) 167

loop_
_geom_torsion_atom_site_label_1
_geom_torsion_atom_site_label_2
_geom_torsion_atom_site_label_3
_geom_torsion_atom_site_label_4
_geom_torsion
_geom_torsion_publ_flag
C10 N1 N2 C8 0.9(6) yes
C5 N1 N2 C8 175.7(5) yes
F2 C1 C2 C7 -35.8(11) ?
F3 C1 C2 C7 84.3(9) ?
F1 C1 C2 C7 -157.2(7) ?
F2 C1 C2 C3 145.2(10) ?
F3 C1 C2 C3 -94.8(8) ?
F1 C1 C2 C3 23.7(9) ?
C7 C2 C3 C4 1.8(8) yes
C1 C2 C3 C4 -179.2(5) ?
C2 C3 C4 C5 0.5(8) ?
C2 C3 C4 Cl1 178.9(4) ?
C3 C4 C5 C6 -2.2(7) ?
Cl1 C4 C5 C6 179.4(4) ?
C3 C4 C5 N1 176.5(4) ?
Cl1 C4 C5 N1 -1.9(7) ?
N2 N1 C5 C4 93.0(6) yes
C10 N1 C5 C4 -93.0(7) yes
N2 N1 C5 C6 -88.3(6) ?
C10 N1 C5 C6 85.7(7) ?
C4 C5 C6 C7 1.7(8) ?
N1 C5 C6 C7 -177.0(5) ?
C4 C5 C6 Cl2 -179.8(4) ?
N1 C5 C6 Cl2 1.5(7) ?
C3 C2 C7 C6 -2.2(8) ?
C1 C2 C7 C6 178.8(6) ?
C5 C6 C7 C2 0.5(8) ?
Cl2 C6 C7 C2 -178.0(5) ?
N1 N2 C8 C9 -0.6(6) yes
N1 N2 C8 C11 -178.2(5) ?
N2 C8 C9 C10 0.0(7) ?
C11 C8 C9 C10 177.6(5) ?
C8 C9 C10 N1 0.5(6) ?
C8 C9 C10 N4 -178.2(6) yes
N2 N1 C10 C9 -0.9(6) ?
C5 N1 C10 C9 -175.3(5) ?
N2 N1 C10 N4 178.0(5) ?
C5 N1 C10 N4 3.6(8) ?
C12 N4 C10 C9 14.0(10) ?
C12 N4 C10 N1 -164.6(5) ?
N2 C8 C11 N3 148(8) ?
C9 C8 C11 N3 -30(8) ?
C10 N4 C12 O1 -1.8(8) ?
C10 N4 C12 C13 177.5(5) ?
O1 C12 C13 C14 -61.6(7) ?
N4 C12 C13 C14 119.1(5) ?
C12 C13 C14 C15 -99.5(6) ?
C12 C13 C14 C19 81.6(6) ?
C19 C14 C15 C16 -0.4(9) ?
C13 C14 C15 C16 -179.3(6) ?
C14 C15 C16 C17 0.2(11) ?
C15 C16 C17 C18 -0.1(11) ?
C16 C17 C18 C19 0.2(11) ?
C17 C18 C19 C14 -0.4(10) ?
C15 C14 C19 C18 0.5(9) ?
C13 C14 C19 C18 179.4(6) yes

loop_
_cod_related_entry_id
_cod_related_entry_database
_cod_related_entry_code
1 ChemSpider 21128648
